data_4507523
loop_
_publ_author_name
'Heine, Johanna'
'Ho\/ly\'nska, Ma\/lgorzata'
'Reuter, Marco'
'Haas, Benedikt'
'Chatterjee, Sangam'
'Koch, Martin'
'Gries, Katharina I.'
'Volz, Kerstin'
'Dehnen, Stefanie'

_publ_section_title
;
 In(SAr)3As a Building Block for 3D and Helical Coordination Polymers
;
_journal_issue 3
_journal_name_full 'Crystal Growth &amp; Design'
_journal_page_first 1252
_journal_paper_doi 10.1021/cg301724v
_journal_volume 13
_journal_year 2013
_chemical_formula_moiety '(C18 H15 In N4 S3), 1.5(C18 H12 N6)'
_chemical_formula_sum 'C30 H23 In N4 S3'
_chemical_formula_weight 650.52
_space_group_IT_number 211
_symmetry_cell_setting cubic
_symmetry_space_group_name_Hall 'I 4 2 3'
_symmetry_space_group_name_H-M 'I 4 3 2'
_atom_sites_solution_hydrogens geom
_atom_sites_solution_primary direct
_atom_sites_solution_secondary difmap
_audit_creation_method SHELXL-97
_cell_angle_alpha 90.00
_cell_angle_beta 90.00
_cell_angle_gamma 90.00
_cell_formula_units_Z 12
_cell_length_a 22.375(2)
_cell_length_b 22.375(2)
_cell_length_c 22.375(2)
_cell_measurement_reflns_used 15594
_cell_measurement_temperature 100(2)
_cell_measurement_theta_max 33.42
_cell_measurement_theta_min 2.64
_cell_volume 11201.8(17)
_computing_structure_refinement 'SHELXL-97 (Sheldrick, 1997)'
_computing_structure_solution 'SHELXS-97 (Sheldrick, 1990)'
_diffrn_ambient_temperature 100(2)
_diffrn_measured_fraction_theta_full 0.990
_diffrn_measured_fraction_theta_max 0.990
_diffrn_measurement_device_type IPDS2
_diffrn_measurement_method \w
_diffrn_radiation_monochromator graphite
_diffrn_radiation_source 'fine-focus sealed tube'
_diffrn_radiation_type MoK\a
_diffrn_radiation_wavelength 0.71073
_diffrn_reflns_av_R_equivalents 0.1760
_diffrn_reflns_av_sigmaI/netI 0.0514
_diffrn_reflns_limit_h_max 26
_diffrn_reflns_limit_h_min -20
_diffrn_reflns_limit_k_max 26
_diffrn_reflns_limit_k_min -26
_diffrn_reflns_limit_l_max 19
_diffrn_reflns_limit_l_min -26
_diffrn_reflns_number 23161
_diffrn_reflns_theta_full 25.00
_diffrn_reflns_theta_max 25.00
_diffrn_reflns_theta_min 2.57
_exptl_absorpt_coefficient_mu 0.821
_exptl_absorpt_correction_T_max 0.973
_exptl_absorpt_correction_T_min 0.874
_exptl_absorpt_correction_type numerical
_exptl_absorpt_process_details 'Stoe X-area ver. 1.54'
_exptl_crystal_colour yellow
_exptl_crystal_density_diffrn 1.157
_exptl_crystal_density_method 'not measured'
_exptl_crystal_description block
_exptl_crystal_F_000 3936
_exptl_crystal_size_max 0.2
_exptl_crystal_size_mid 0.06
_exptl_crystal_size_min 0.05
_platon_squeeze_details
;
;
_refine_diff_density_max 0.88
_refine_diff_density_min -1.51
_refine_diff_density_rms 0.13
_refine_ls_abs_structure_details 'Flack H D (1983), Acta Cryst. A39, 876-881'
_refine_ls_abs_structure_Flack 0.15(14)
_refine_ls_extinction_method none
_refine_ls_goodness_of_fit_ref 1.016
_refine_ls_hydrogen_treatment constr
_refine_ls_matrix_type full
_refine_ls_number_parameters 100
_refine_ls_number_reflns 1652
_refine_ls_number_restraints 57
_refine_ls_restrained_S_all 1.017
_refine_ls_R_factor_all 0.0881
_refine_ls_R_factor_gt 0.0863
_refine_ls_shift/su_max 0.000
_refine_ls_shift/su_mean 0.000
_refine_ls_structure_factor_coef Fsqd
_refine_ls_weighting_details 'calc w=1/[\s^2^(Fo^2^)+(0.1519P)^2^+74.3489P] where P=(Fo^2^+2Fc^2^)/3'
_refine_ls_weighting_scheme calc
_refine_ls_wR_factor_gt 0.2173
_refine_ls_wR_factor_ref 0.2199
_reflns_number_gt 1615
_reflns_number_total 1652
_reflns_threshold_expression >2sigma(I)
_cod_data_source_file cg301724v_si_002.cif
_cod_data_source_block 1
_cod_database_code 4507523

loop_
_symmetry_equiv_pos_as_xyz
'x, y, z'
'-y, x, z'
'-x, -y, z'
'y, -x, z'
'x, -y, -z'
'y, x, -z'
'-x, y, -z'
'-y, -x, -z'
'z, x, y'
'-x, z, y'
'-z, -x, y'
'x, -z, y'
'z, -x, -y'
'x, z, -y'
'-z, x, -y'
'-x, -z, -y'
'y, z, x'
'-z, -y, -x'
'-z, y, x'
'z, y, -x'
'z, -y, x'
'y, -z, -x'
'-y, -z, x'
'-y, z, -x'
'x+1/2, y+1/2, z+1/2'
'-y+1/2, x+1/2, z+1/2'
'-x+1/2, -y+1/2, z+1/2'
'y+1/2, -x+1/2, z+1/2'
'x+1/2, -y+1/2, -z+1/2'
'y+1/2, x+1/2, -z+1/2'
'-x+1/2, y+1/2, -z+1/2'
'-y+1/2, -x+1/2, -z+1/2'
'z+1/2, x+1/2, y+1/2'
'-x+1/2, z+1/2, y+1/2'
'-z+1/2, -x+1/2, y+1/2'
'x+1/2, -z+1/2, y+1/2'
'z+1/2, -x+1/2, -y+1/2'
'x+1/2, z+1/2, -y+1/2'
'-z+1/2, x+1/2, -y+1/2'
'-x+1/2, -z+1/2, -y+1/2'
'y+1/2, z+1/2, x+1/2'
'-z+1/2, -y+1/2, -x+1/2'
'-z+1/2, y+1/2, x+1/2'
'z+1/2, y+1/2, -x+1/2'
'z+1/2, -y+1/2, x+1/2'
'y+1/2, -z+1/2, -x+1/2'
'-y+1/2, -z+1/2, x+1/2'
'-y+1/2, z+1/2, -x+1/2'

loop_
_atom_site_label
_atom_site_type_symbol
_atom_site_fract_x
_atom_site_fract_y
_atom_site_fract_z
_atom_site_U_iso_or_equiv
_atom_site_adp_type
_atom_site_occupancy
_atom_site_symmetry_multiplicity
_atom_site_calc_flag
_atom_site_refinement_flags
_atom_site_disorder_assembly
_atom_site_disorder_group
In1 In 0.7500 1.0000 0.5000 0.0452(5) Uani 1 4 d SD . .
N1 N 0.7500 0.9279(3) 0.5721(3) 0.040(2) Uani 1 2 d SU . .
N2 N 0.7939(4) 0.7500 0.7061(4) 0.075(6) Uani 1 2 d S . .
C2 C 0.7065(6) 0.9206(6) 0.6142(6) 0.081(4) Uani 1 1 d . . .
H2 H 0.6736 0.9474 0.6125 0.098 Uiso 1 1 calc R A .
C3 C 0.7054(5) 0.8790(5) 0.6581(5) 0.073(4) Uani 1 1 d . A .
H3 H 0.6737 0.8784 0.6863 0.087 Uiso 1 1 calc R . .
C4 C 0.7500 0.8385(4) 0.6615(4) 0.056(4) Uani 1 2 d S . .
C5 C 0.7500 0.7905(6) 0.7095(6) 0.050(3) Uani 1 2 d SU A .
S1 S 0.7422(8) 1.0795(5) 0.5696(4) 0.0767(18) Uani 0.25 1 d PD A -1
C6 C 0.685(2) 1.1716(7) 0.570(3) 0.140(14) Uani 0.25 1 d PGD A -1
H6 H 0.7197 1.1874 0.5881 0.168 Uiso 0.25 1 calc PR A -1
C7 C 0.6845(10) 1.1140(6) 0.5473(17) 0.097(8) Uani 0.25 1 d PGD A -1
C8 C 0.6330(10) 1.0909(5) 0.5212(7) 0.097(9) Uani 0.25 1 d PGD A -1
H8 H 0.6330 1.0515 0.5055 0.117 Uiso 0.25 1 calc PR A -1
C9 C 0.5815(14) 1.1256(12) 0.518(2) 0.114(11) Uani 0.25 1 d PG A -1
H9 H 0.5463 1.1099 0.5005 0.137 Uiso 0.25 1 calc PR A -1
C10 C 0.582(2) 1.1833(11) 0.541(2) 0.134(13) Uani 0.25 1 d PG A -1
H10 H 0.5464 1.2070 0.5393 0.161 Uiso 0.25 1 calc PR A -1
C11 C 0.633(2) 1.2063(6) 0.567(2) 0.160(15) Uani 0.25 1 d PG A -1
H11 H 0.6331 1.2457 0.5831 0.192 Uiso 0.25 1 calc PR A -1
S2 S 0.6546(3) 1.0465(3) 0.5430(3) 0.0767(18) Uani 0.50 1 d PGD A -2
C12 C 0.6981(13) 1.2208(11) 0.5332(14) 0.140(14) Uani 0.50 1 d PGU A -2
H12 H 0.7265 1.2478 0.5496 0.168 Uiso 0.50 1 calc PR A -2
C13 C 0.6997(10) 1.1608(11) 0.5489(10) 0.097(8) Uani 0.50 1 d PGDU A -2
H13 H 0.7291 1.1467 0.5760 0.116 Uiso 0.50 1 calc PR A -2
C14 C 0.6581(11) 1.1213(8) 0.5249(11) 0.097(9) Uani 0.50 1 d PGDU A -2
C15 C 0.6150(11) 1.1419(11) 0.4851(11) 0.114(11) Uani 0.50 1 d PGDU A -2
H15 H 0.5867 1.1150 0.4687 0.137 Uiso 0.50 1 calc PR A -2
C16 C 0.6135(12) 1.2020(12) 0.4694(12) 0.134(13) Uani 0.50 1 d PGU A -2
H16 H 0.5841 1.2161 0.4423 0.161 Uiso 0.50 1 calc PR A -2
C17 C 0.6551(15) 1.2415(8) 0.4934(15) 0.160(15) Uani 0.50 1 d PGU A -2
H17 H 0.6540 1.2825 0.4827 0.192 Uiso 0.50 1 calc PR A -2

loop_
_atom_site_aniso_label
_atom_site_aniso_U_11
_atom_site_aniso_U_22
_atom_site_aniso_U_33
_atom_site_aniso_U_23
_atom_site_aniso_U_13
_atom_site_aniso_U_12
In1 0.0422(6) 0.0467(6) 0.0467(6) 0.0266(8) 0.000 0.000
N1 0.043(3) 0.038(2) 0.038(2) 0.0058(19) 0.0011(13) 0.0011(13)
N2 0.074(7) 0.077(9) 0.074(7) 0.054(7) 0.055(7) 0.054(7)
C2 0.084(8) 0.068(7) 0.092(9) 0.046(7) 0.043(7) 0.036(6)
C3 0.073(7) 0.071(7) 0.075(7) 0.033(6) 0.027(6) 0.037(6)
C4 0.063(8) 0.053(5) 0.053(5) 0.026(6) 0.014(5) 0.014(5)
C5 0.051(3) 0.050(3) 0.050(3) 0.003(2) 0.0010(14) 0.0010(14)
S1 0.100(4) 0.078(3) 0.053(3) 0.025(2) 0.024(3) 0.042(3)
C6 0.140(14) 0.140(14) 0.140(14) 0.000(2) 0.000(2) 0.000(2)
C7 0.097(9) 0.097(9) 0.097(9) 0.000(2) 0.000(2) 0.000(2)
C8 0.098(9) 0.097(9) 0.097(9) 0.000(2) 0.000(2) 0.000(2)
C9 0.114(11) 0.114(11) 0.114(11) 0.000(2) -0.001(2) 0.001(2)
C10 0.134(13) 0.133(13) 0.134(13) 0.000(2) 0.000(2) 0.000(2)
C11 0.160(15) 0.159(15) 0.160(15) 0.000(2) 0.000(2) 0.001(2)
S2 0.100(4) 0.078(3) 0.053(3) 0.025(2) 0.024(3) 0.042(3)
C12 0.140(14) 0.140(14) 0.140(14) 0.000(2) 0.000(2) 0.000(2)
C13 0.097(9) 0.097(9) 0.097(9) 0.000(2) 0.000(2) 0.000(2)
C14 0.098(9) 0.097(9) 0.097(9) 0.000(2) 0.000(2) 0.000(2)
C15 0.114(11) 0.114(11) 0.114(11) 0.000(2) -0.001(2) 0.001(2)
C16 0.134(13) 0.133(13) 0.134(13) 0.000(2) 0.000(2) 0.000(2)
C17 0.160(15) 0.159(15) 0.160(15) 0.000(2) 0.000(2) 0.001(2)

loop_
_atom_type_symbol
_atom_type_description
_atom_type_scat_dispersion_real
_atom_type_scat_dispersion_imag
_atom_type_scat_source
C C 0.0033 0.0016 'International Tables Vol C Tables 4.2.6.8 and 6.1.1.4'
H H 0.0000 0.0000 'International Tables Vol C Tables 4.2.6.8 and 6.1.1.4'
In In -0.7276 1.3100 'International Tables Vol C Tables 4.2.6.8 and 6.1.1.4'
N N 0.0061 0.0033 'International Tables Vol C Tables 4.2.6.8 and 6.1.1.4'
S S 0.1246 0.1234 'International Tables Vol C Tables 4.2.6.8 and 6.1.1.4'

loop_
_geom_angle_atom_site_label_1
_geom_angle_atom_site_label_2
_geom_angle_atom_site_label_3
_geom_angle
_geom_angle_site_symmetry_1
_geom_angle_site_symmetry_3
N1 In1 N1 180.000(1) 5_576 .
N1 In1 S1 93.8(3) 5_576 34_654
N1 In1 S1 86.2(3) . 34_654
N1 In1 S1 93.8(3) 5_576 5_576
N1 In1 S1 86.2(3) . 5_576
S1 In1 S1 172.4(6) 34_654 5_576
N1 In1 S1 86.2(3) 5_576 40_666
N1 In1 S1 93.8(3) . 40_666
S1 In1 S1 171.6(9) 34_654 40_666
S1 In1 S1 11.4(6) 5_576 40_666
N1 In1 S1 86.2(3) 5_576 .
N1 In1 S1 93.8(3) . .
S1 In1 S1 11.4(6) 34_654 .
S1 In1 S1 171.6(9) 5_576 .
S1 In1 S1 172.4(6) 40_666 .
N1 In1 S2 88.78(12) 5_576 .
N1 In1 S2 91.22(12) . .
S1 In1 S2 60.8(5) 34_654 .
S1 In1 S2 119.4(5) 5_576 .
S1 In1 S2 127.6(5) 40_666 .
S1 In1 S2 52.2(5) . .
N1 In1 S2 91.2(10) 5_576 5_576
N1 In1 S2 88.8(10) . 5_576
S1 In1 S2 127.6(10) 34_654 5_576
S1 In1 S2 52.2(10) 5_576 5_576
S1 In1 S2 60.8(10) 40_666 5_576
S1 In1 S2 119.4(10) . 5_576
S2 In1 S2 67.2(10) . 5_576
N1 In1 S2 91(2) 5_576 34_654
N1 In1 S2 89(2) . 34_654
S1 In1 S2 52(2) 34_654 34_654
S1 In1 S2 128(2) 5_576 34_654
S1 In1 S2 119(2) 40_666 34_654
S1 In1 S2 61(2) . 34_654
S2 In1 S2 113(2) . 34_654
S2 In1 S2 177.5(2) 5_576 34_654
N1 In1 S2 89(2) 5_576 40_666
N1 In1 S2 91(2) . 40_666
S1 In1 S2 119(3) 34_654 40_666
S1 In1 S2 61(3) 5_576 40_666
S1 In1 S2 52(3) 40_666 40_666
S1 In1 S2 128(3) . 40_666
S2 In1 S2 177.5(2) . 40_666
S2 In1 S2 113(4) 5_576 40_666
S2 In1 S2 67(5) 34_654 40_666
C2 N1 C2 110.2(11) . 40_666
C2 N1 In1 124.9(6) . .
C2 N1 In1 124.9(6) 40_666 .
C5 N2 C5 112(2) . 17
C3 C2 N1 126.5(10) . .
C3 C2 H2 116.7 . .
N1 C2 H2 116.7 . .
C4 C3 C2 119.4(10) . .
C4 C3 H3 120.3 . .
C2 C3 H3 120.3 . .
C3 C4 C3 117.9(13) . 40_666
C3 C4 C5 121.0(7) . .
C3 C4 C5 121.0(7) 40_666 .
N2 C5 N2 128(2) . 9
N2 C5 C4 116.1(10) . .
N2 C5 C4 116.1(10) 9 .
C7 S1 In1 102.6(12) . .
C7 C6 C11 120.0 . .
C7 C6 H6 120.0 . .
C11 C6 H6 120.0 . .
C6 C7 C8 120.0 . .
C6 C7 S1 109.6(13) . .
C8 C7 S1 128.8(10) . .
C9 C8 C7 120.0 . .
C9 C8 H8 120.0 . .
C7 C8 H8 120.0 . .
C8 C9 C10 120.0 . .
C8 C9 H9 120.0 . .
C10 C9 H9 120.0 . .
C11 C10 C9 120.0 . .
C11 C10 H10 120.0 . .
C9 C10 H10 120.0 . .
C10 C11 C6 120.0 . .
C10 C11 H11 120.0 . .
C6 C11 H11 120.0 . .
C14 S2 In1 105.5(9) . .
C13 C12 C17 120.0 . .
C13 C12 H12 120.0 . .
C17 C12 H12 120.0 . .
C12 C13 C14 120.0 . .
C12 C13 H13 120.0 . .
C14 C13 H13 120.0 . .
C15 C14 C13 120.0 . .
C15 C14 S2 116.2(14) . .
C13 C14 S2 123.8(14) . .
C14 C15 C16 120.0 . .
C14 C15 H15 120.0 . .
C16 C15 H15 120.0 . .
C15 C16 C17 120.0 . .
C15 C16 H16 120.0 . .
C17 C16 H16 120.0 . .
C16 C17 C12 120.0 . .
C16 C17 H17 120.0 . .
C12 C17 H17 120.0 . .

loop_
_geom_bond_atom_site_label_1
_geom_bond_atom_site_label_2
_geom_bond_distance
_geom_bond_site_symmetry_2
In1 N1 2.283(10) 5_576
In1 N1 2.283(10) .
In1 S1 2.370(6) 34_654
In1 S1 2.370(6) 5_576
In1 S1 2.370(6) 40_666
In1 S1 2.370(6) .
In1 S2 2.562(6) .
In1 S2 2.56(6) 5_576
In1 S2 2.56(6) 34_654
In1 S2 2.562(6) 40_666
N1 C2 1.364(13) .
N1 C2 1.364(13) 40_666
N2 C5 1.339(7) .
N2 C5 1.339(7) 17
C2 C3 1.352(14) .
C2 H2 0.9500 .
C3 C4 1.351(12) .
C3 H3 0.9500 .
C4 C3 1.351(12) 40_666
C4 C5 1.52(2) .
C5 N2 1.339(7) 9
S1 C7 1.58(3) .
C6 C7 1.3900 .
C6 C11 1.3900 .
C6 H6 0.9500 .
C7 C8 1.3900 .
C8 C9 1.3900 .
C8 H8 0.9500 .
C9 C10 1.3900 .
C9 H9 0.9500 .
C10 C11 1.3900 .
C10 H10 0.9500 .
C11 H11 0.9500 .
S2 C14 1.724(19) .
C12 C13 1.3900 .
C12 C17 1.3900 .
C12 H12 0.9500 .
C13 C14 1.3900 .
C13 H13 0.9500 .
C14 C15 1.3900 .
C15 C16 1.3900 .
C15 H15 0.9500 .
C16 C17 1.3900 .
C16 H16 0.9500 .
C17 H17 0.9500 .

loop_
_platon_squeeze_void_nr
_platon_squeeze_void_average_x
_platon_squeeze_void_average_y
_platon_squeeze_void_average_z
_platon_squeeze_void_volume
_platon_squeeze_void_count_electrons
1 0.000 0.000 0.000 858.9 402.5
2 0.000 0.000 0.500 20.2 11.8
3 0.000 0.500 0.500 20.2 11.8
4 0.000 0.500 0.000 20.2 11.8
5 0.500 0.500 0.500 858.9 402.5
6 0.500 0.000 0.500 20.2 11.8
7 0.500 0.500 0.000 20.2 11.8
8 0.500 0.000 0.000 20.2 11.8
